data_7212450
loop_
_publ_author_name
'Brondel, Nicolas'
'Moynihan, Eamonn J. A.'
'Lehane, K. Niamh'
'Eccles, Kevin S.'
'Elcoate, Curtis J.'
'Coles, Simon J.'
'Lawrence, Simon E.'
'Maguire, Anita R.'

_publ_section_title
;
 Does intermolecular S&#xE001;O&#x22EF;H--C--S&#xE001;O hydrogen bonding
 in sulfoxides and sulfones provide a robust supramolecular synthon in the
 solid state?
;
_journal_issue 10
_journal_name_full CrystEngComm
_journal_page_first 2910
_journal_paper_doi 10.1039/c000371a
_journal_volume 12
_journal_year 2010
_chemical_formula_moiety 'C14 H12 F2 O S'
_chemical_formula_sum 'C14 H12 F2 O S'
_chemical_formula_weight 266.30
_chemical_name_systematic
;
?
;
_space_group_IT_number 14
_symmetry_cell_setting monoclinic
_symmetry_space_group_name_Hall '-P 2ybc'
_symmetry_space_group_name_H-M 'P 1 21/c 1'
_atom_sites_solution_hydrogens geom
_atom_sites_solution_primary direct
_atom_sites_solution_secondary difmap
_audit_creation_method SHELXL-97
_cell_angle_alpha 90.00
_cell_angle_beta 93.6250(10)
_cell_angle_gamma 90.00
_cell_formula_units_Z 4
_cell_length_a 13.5661(5)
_cell_length_b 5.7383(2)
_cell_length_c 15.7552(7)
_cell_measurement_reflns_used 13670
_cell_measurement_temperature 180(2)
_cell_measurement_theta_max 27.48
_cell_measurement_theta_min 1.00
_cell_volume 1224.03(8)
_computing_cell_refinement 'HKL Scalepack (Otwinowski & Minor 1997)'
_computing_data_collection 'Collect (Nonius B.V. 1998)'
_computing_data_reduction
;
HKL Denzo and Scalepack (Otwinowski & Minor 1997)
;
_computing_molecular_graphics 'PLATON (Spek, 2002)'
_computing_publication_material 'SHELXL--97; PLATON'
_computing_structure_refinement 'SHELXL-97 (Sheldrick 1997)'
_computing_structure_solution 'SIR-92 (Altomare et al. 1994)'
_diffrn_ambient_temperature 180(2)
_diffrn_measured_fraction_theta_full 0.994
_diffrn_measured_fraction_theta_max 0.994
_diffrn_measurement_device_type 'Nonius Kappa CCD'
_diffrn_measurement_method 'Thin slice \w and \f scans'
_diffrn_radiation_source 'fine-focus sealed tube'
_diffrn_radiation_type MoK\a
_diffrn_radiation_wavelength 0.71069
_diffrn_reflns_av_R_equivalents 0.0451
_diffrn_reflns_av_sigmaI/netI 0.0406
_diffrn_reflns_limit_h_max 17
_diffrn_reflns_limit_h_min -17
_diffrn_reflns_limit_k_max 7
_diffrn_reflns_limit_k_min -7
_diffrn_reflns_limit_l_max 20
_diffrn_reflns_limit_l_min -20
_diffrn_reflns_number 8959
_diffrn_reflns_theta_full 27.47
_diffrn_reflns_theta_max 27.47
_diffrn_reflns_theta_min 2.91
_exptl_absorpt_coefficient_mu 0.273
_exptl_absorpt_correction_T_max 0.989
_exptl_absorpt_correction_T_min 0.889
_exptl_absorpt_correction_type multi-scan
_exptl_absorpt_process_details
;
multi-scan from symmetry-related measurements
Sortav (Blessing 1995)
;
_exptl_crystal_colour colourless
_exptl_crystal_density_diffrn 1.445
_exptl_crystal_density_method 'not measured'
_exptl_crystal_description block
_exptl_crystal_F_000 552
_exptl_crystal_size_max 0.25
_exptl_crystal_size_mid 0.23
_exptl_crystal_size_min 0.07
_refine_diff_density_max 0.238
_refine_diff_density_min -0.367
_refine_diff_density_rms 0.064
_refine_ls_extinction_method none
_refine_ls_goodness_of_fit_ref 1.043
_refine_ls_hydrogen_treatment constr
_refine_ls_matrix_type full
_refine_ls_number_parameters 164
_refine_ls_number_reflns 2796
_refine_ls_number_restraints 0
_refine_ls_restrained_S_all 1.043
_refine_ls_R_factor_all 0.0585
_refine_ls_R_factor_gt 0.0418
_refine_ls_shift/su_max 0.000
_refine_ls_shift/su_mean 0.000
_refine_ls_structure_factor_coef Fsqd
_refine_ls_weighting_details 'calc w=1/[\s^2^(Fo^2^)+(0.0485P)^2^+0.4872P] where P=(Fo^2^+2Fc^2^)/3'
_refine_ls_weighting_scheme calc
_refine_ls_wR_factor_gt 0.1016
_refine_ls_wR_factor_ref 0.1113
_reflns_number_gt 2240
_reflns_number_total 2796
_reflns_threshold_expression >2sigma(I)
_cod_data_source_file c000371a.txt
_cod_data_source_block compound_28
_cod_original_sg_symbol_H-M 'P 21/c'
_cod_database_code 7212450

loop_
_symmetry_equiv_pos_as_xyz
'x, y, z'
'-x, y+1/2, -z+1/2'
'-x, -y, -z'
'x, -y-1/2, z-1/2'

loop_
_atom_site_label
_atom_site_type_symbol
_atom_site_fract_x
_atom_site_fract_y
_atom_site_fract_z
_atom_site_U_iso_or_equiv
_atom_site_adp_type
_atom_site_occupancy
_atom_site_symmetry_multiplicity
_atom_site_calc_flag
_atom_site_refinement_flags
S1 S 0.68767(3) 0.12529(9) 0.61000(3) 0.04020(16) Uani 1 1 d .
F1 F 0.90642(9) -0.1183(2) 0.96791(7) 0.0513(3) Uani 1 1 d .
F3 F 0.54933(10) -0.0754(2) 0.25693(8) 0.0635(4) Uani 1 1 d .
O1 O 0.70635(11) 0.3818(2) 0.61397(9) 0.0550(4) Uani 1 1 d .
C1 C 0.65170(12) 0.0588(3) 0.50096(11) 0.0353(4) Uani 1 1 d .
C2 C 0.83982(12) -0.0446(3) 0.71086(11) 0.0335(4) Uani 1 1 d .
C3 C 0.66322(14) 0.2251(3) 0.43875(12) 0.0402(4) Uani 1 1 d .
H3A H 0.6943 0.3695 0.4529 0.048 Uiso 1 1 calc R
C4 C 0.60590(14) -0.1534(3) 0.48153(12) 0.0401(4) Uani 1 1 d .
H4A H 0.5985 -0.2663 0.5248 0.048 Uiso 1 1 calc R
C5 C 0.58358(14) -0.0299(4) 0.33798(12) 0.0431(4) Uani 1 1 d .
C6 C 0.88140(14) 0.1149(4) 0.56528(12) 0.0433(4) Uani 1 1 d .
H6A H 0.9479 0.0490 0.5745 0.065 Uiso 1 1 calc R
H6B H 0.8822 0.2786 0.5830 0.065 Uiso 1 1 calc R
H6C H 0.8600 0.1045 0.5048 0.065 Uiso 1 1 calc R
C7 C 0.89863(14) 0.1195(3) 0.75531(12) 0.0420(4) Uani 1 1 d .
H7A H 0.9233 0.2495 0.7259 0.050 Uiso 1 1 calc R
C8 C 0.62899(15) 0.1795(3) 0.35523(13) 0.0446(4) Uani 1 1 d .
H8A H 0.6369 0.2905 0.3114 0.054 Uiso 1 1 calc R
C9 C 0.80497(14) -0.2335(3) 0.75521(12) 0.0409(4) Uani 1 1 d .
H9A H 0.7652 -0.3472 0.7256 0.049 Uiso 1 1 calc R
C10 C 0.57116(14) -0.1984(3) 0.39860(13) 0.0434(4) Uani 1 1 d .
H10A H 0.5396 -0.3418 0.3839 0.052 Uiso 1 1 calc R
C11 C 0.81021(12) -0.0206(3) 0.61716(11) 0.0348(4) Uani 1 1 d .
H11A H 0.8022 -0.1803 0.5923 0.042 Uiso 1 1 calc R
C12 C 0.82700(14) -0.2591(3) 0.84141(12) 0.0421(4) Uani 1 1 d .
H12A H 0.8028 -0.3886 0.8714 0.051 Uiso 1 1 calc R
C13 C 0.88479(13) -0.0928(3) 0.88291(11) 0.0370(4) Uani 1 1 d .
C14 C 0.92158(15) 0.0951(3) 0.84213(12) 0.0446(5) Uani 1 1 d .
H14A H 0.9619 0.2066 0.8724 0.053 Uiso 1 1 calc R

loop_
_atom_site_aniso_label
_atom_site_aniso_U_11
_atom_site_aniso_U_22
_atom_site_aniso_U_33
_atom_site_aniso_U_23
_atom_site_aniso_U_13
_atom_site_aniso_U_12
S1 0.0364(2) 0.0490(3) 0.0348(3) -0.00715(19) -0.00113(17) 0.00542(19)
F1 0.0638(7) 0.0597(7) 0.0293(6) -0.0019(5) -0.0061(5) -0.0041(6)
F3 0.0719(9) 0.0749(9) 0.0407(7) -0.0109(6) -0.0208(6) 0.0041(7)
O1 0.0642(9) 0.0447(8) 0.0538(9) -0.0188(6) -0.0129(7) 0.0131(7)
C1 0.0322(8) 0.0381(9) 0.0349(9) -0.0039(7) -0.0032(7) 0.0047(7)
C2 0.0325(8) 0.0348(9) 0.0328(9) -0.0029(7) -0.0010(7) 0.0011(7)
C3 0.0400(10) 0.0350(9) 0.0443(11) -0.0014(7) -0.0070(8) 0.0025(7)
C4 0.0390(9) 0.0398(10) 0.0410(10) 0.0005(8) -0.0032(8) 0.0017(8)
C5 0.0407(10) 0.0511(11) 0.0357(10) -0.0070(8) -0.0108(8) 0.0098(8)
C6 0.0382(10) 0.0552(12) 0.0366(10) 0.0039(8) 0.0030(8) 0.0013(8)
C7 0.0490(11) 0.0378(10) 0.0386(10) 0.0009(8) -0.0023(8) -0.0096(8)
C8 0.0491(11) 0.0440(10) 0.0397(10) 0.0043(8) -0.0061(8) 0.0080(9)
C9 0.0448(10) 0.0409(10) 0.0360(10) -0.0005(7) -0.0053(8) -0.0112(8)
C10 0.0384(10) 0.0401(10) 0.0503(11) -0.0095(8) -0.0081(8) 0.0011(8)
C11 0.0356(9) 0.0364(9) 0.0319(9) -0.0034(7) -0.0005(7) 0.0018(7)
C12 0.0455(10) 0.0430(10) 0.0372(10) 0.0047(8) -0.0015(8) -0.0097(8)
C13 0.0378(9) 0.0436(10) 0.0289(8) -0.0034(7) -0.0028(7) 0.0032(7)
C14 0.0508(11) 0.0426(10) 0.0393(10) -0.0064(8) -0.0054(8) -0.0111(8)

loop_
_atom_type_symbol
_atom_type_description
_atom_type_scat_dispersion_real
_atom_type_scat_dispersion_imag
_atom_type_scat_source
C C 0.0033 0.0016 'International Tables Vol C Tables 4.2.6.8 and 6.1.1.4'
H H 0.0000 0.0000 'International Tables Vol C Tables 4.2.6.8 and 6.1.1.4'
O O 0.0106 0.0060 'International Tables Vol C Tables 4.2.6.8 and 6.1.1.4'
F F 0.0171 0.0103 'International Tables Vol C Tables 4.2.6.8 and 6.1.1.4'
S S 0.1246 0.1234 'International Tables Vol C Tables 4.2.6.8 and 6.1.1.4'

loop_
_geom_angle_atom_site_label_1
_geom_angle_atom_site_label_2
_geom_angle_atom_site_label_3
_geom_angle
O1 S1 C1 106.51(8)
O1 S1 C11 107.01(8)
C1 S1 C11 98.64(8)
C3 C1 C4 121.08(17)
C3 C1 S1 119.66(14)
C4 C1 S1 119.09(14)
C9 C2 C7 118.47(16)
C9 C2 C11 118.98(15)
C7 C2 C11 122.53(16)
C1 C3 C8 119.61(18)
C1 C3 H3A 120.2
C8 C3 H3A 120.2
C10 C4 C1 119.39(18)
C10 C4 H4A 120.3
C1 C4 H4A 120.3
F3 C5 C8 118.60(18)
F3 C5 C10 117.92(18)
C8 C5 C10 123.47(18)
C11 C6 H6A 109.5
C11 C6 H6B 109.5
H6A C6 H6B 109.5
C11 C6 H6C 109.5
H6A C6 H6C 109.5
H6B C6 H6C 109.5
C14 C7 C2 120.80(17)
C14 C7 H7A 119.6
C2 C7 H7A 119.6
C5 C8 C3 118.12(18)
C5 C8 H8A 120.9
C3 C8 H8A 120.9
C12 C9 C2 121.26(16)
C12 C9 H9A 119.4
C2 C9 H9A 119.4
C5 C10 C4 118.33(18)
C5 C10 H10A 120.8
C4 C10 H10A 120.8
C2 C11 C6 115.70(14)
C2 C11 S1 106.37(11)
C6 C11 S1 109.49(12)
C2 C11 H11A 108.4
C6 C11 H11A 108.4
S1 C11 H11A 108.4
C13 C12 C9 118.42(17)
C13 C12 H12A 120.8
C9 C12 H12A 120.8
F1 C13 C14 119.06(16)
F1 C13 C12 118.32(16)
C14 C13 C12 122.62(17)
C13 C14 C7 118.44(17)
C13 C14 H14A 120.8
C7 C14 H14A 120.8

loop_
_geom_bond_atom_site_label_1
_geom_bond_atom_site_label_2
_geom_bond_distance
S1 O1 1.4944(15)
S1 C1 1.7969(18)
S1 C11 1.8584(17)
F1 C13 1.3606(19)
F3 C5 1.356(2)
C1 C3 1.384(3)
C1 C4 1.393(3)
C2 C9 1.389(3)
C2 C7 1.394(2)
C2 C11 1.511(2)
C3 C8 1.392(3)
C3 H3A 0.9500
C4 C10 1.385(3)
C4 H4A 0.9500
C5 C8 1.370(3)
C5 C10 1.377(3)
C6 C11 1.518(2)
C6 H6A 0.9800
C6 H6B 0.9800
C6 H6C 0.9800
C7 C14 1.391(3)
C7 H7A 0.9500
C8 H8A 0.9500
C9 C12 1.380(3)
C9 H9A 0.9500
C10 H10A 0.9500
C11 H11A 1.0000
C12 C13 1.374(3)
C12 H12A 0.9500
C13 C14 1.366(3)
C14 H14A 0.9500

loop_
_geom_torsion_atom_site_label_1
_geom_torsion_atom_site_label_2
_geom_torsion_atom_site_label_3
_geom_torsion_atom_site_label_4
_geom_torsion
O1 S1 C1 C3 11.42(17)
C11 S1 C1 C3 -99.28(15)
O1 S1 C1 C4 -163.85(14)
C11 S1 C1 C4 85.44(15)
C4 C1 C3 C8 -0.3(3)
S1 C1 C3 C8 -175.51(14)
C3 C1 C4 C10 -0.1(3)
S1 C1 C4 C10 175.07(14)
C9 C2 C7 C14 -0.3(3)
C11 C2 C7 C14 177.86(17)
F3 C5 C8 C3 179.54(17)
C10 C5 C8 C3 -0.8(3)
C1 C3 C8 C5 0.8(3)
C7 C2 C9 C12 0.5(3)
C11 C2 C9 C12 -177.73(17)
F3 C5 C10 C4 -179.99(16)
C8 C5 C10 C4 0.4(3)
C1 C4 C10 C5 0.1(3)
C9 C2 C11 C6 -154.06(17)
C7 C2 C11 C6 27.8(2)
C9 C2 C11 S1 84.12(17)
C7 C2 C11 S1 -93.99(18)
O1 S1 C11 C2 85.78(13)
C1 S1 C11 C2 -163.91(12)
O1 S1 C11 C6 -39.91(14)
C1 S1 C11 C6 70.40(13)
C2 C9 C12 C13 -0.1(3)
C9 C12 C13 F1 179.99(17)
C9 C12 C13 C14 -0.4(3)
F1 C13 C14 C7 -179.79(17)
C12 C13 C14 C7 0.6(3)
C2 C7 C14 C13 -0.3(3)
